data_7041995
loop_
_publ_author_name
'Finger, Lars H.'
'Venker, Alexander'
'Schr\"oder, Fabian G'
'Sundermeyer, J\"org'

_publ_section_title
;
 New lithium borates with bistetrazolato(2-) and pyrazinediolato(2-)
 ligands - potentially interesting lithium electrolyte additives.
;
_journal_issue 9
_journal_name_full 'Dalton transactions (Cambridge, England : 2003)'
_journal_page_first 3014
_journal_page_last 3024
_journal_paper_doi 10.1039/c7dt00308k
_journal_volume 46
_journal_year 2017
_chemical_formula_moiety 'C10 H16 B F2 Li N8 O2'
_chemical_formula_sum 'C10 H16 B F2 Li N8 O2'
_chemical_formula_weight 336.06
_chemical_properties_physical ', Air-sensitive,Moisture-sensitive'
_space_group_crystal_system triclinic
_space_group_IT_number 2
_space_group_name_Hall '-P 1'
_space_group_name_H-M_alt 'P -1'
_symmetry_space_group_name_Hall '-P 1'
_symmetry_space_group_name_H-M 'P -1'
_atom_sites_solution_hydrogens geom
_atom_sites_solution_primary direct
_atom_sites_solution_secondary difmap
_audit_creation_method SHELXL-2014/7
_audit_update_record
;
2016-06-13 deposited with the CCDC.
2017-02-09 downloaded from the CCDC.
;
_cell_angle_alpha 107.287(13)
_cell_angle_beta 101.500(13)
_cell_angle_gamma 97.456(13)
_cell_formula_units_Z 2
_cell_length_a 8.1367(13)
_cell_length_b 9.2057(16)
_cell_length_c 11.0783(17)
_cell_measurement_reflns_used 4437
_cell_measurement_temperature 100(2)
_cell_measurement_theta_max 26.39
_cell_measurement_theta_min 1.99
_cell_volume 760.4(2)
_computing_cell_refinement 'STOE X-AREA'
_computing_data_collection 'STOE X-AREA'
_computing_data_reduction 'STOE X-RED'
_computing_molecular_graphics
;
Mercury (C. F. Macrae, P. R. Edgington, P. McCabe, E. Pidcock, G. P. 
Shields, R. Taylor, M. Towler, 
J. van de Streek, J. Appl. Cryst. 2006,  39, 453-457.)
Ortep-3 for Windows (L.J. Farrugia, J. Appl. Cryst. 2012, 45, 849-854)
DIAMOND 4 (H. Putz, K. Brandenburg, Crystal Impact GbR, Kreuzherrenstr. 
102, 53227 Bonn, Germany)
;
_computing_publication_material
;
WinGX 2014.1 (L.J. Farrugia, J. Appl. Cryst. 2012, 45, 849-854)
ShelXle (C. B. Huebschle, G. M. Sheldrick, B. Dittrich, J. Appl. Cryst. 
2011, 44, 1281-1284)
;
_computing_structure_refinement 'SHELXL-2014/7 (Sheldrick, 2014)'
_computing_structure_solution
;
SIR2004 (Burla, M. C., Caliandro, R., Camalli, M., Carrozzini, B.,
Cascarano, G. L., De Caro, L., Giacovazzo, C., Polidori, G. & Spagna, R.
(2005). J. Appl. Cryst. 38, 381-388.)
;
_diffrn_ambient_temperature 100(2)
_diffrn_detector_area_resol_mean 6.67
_diffrn_measured_fraction_theta_full 0.995
_diffrn_measured_fraction_theta_max 0.983
_diffrn_measurement_device_type 'STOE IPDS 2'
_diffrn_measurement_method 'rotation method'
_diffrn_radiation_type MoK\a
_diffrn_radiation_wavelength 0.71073
_diffrn_reflns_av_R_equivalents 0.0599
_diffrn_reflns_av_unetI/netI 0.0905
_diffrn_reflns_Laue_measured_fraction_full 0.995
_diffrn_reflns_Laue_measured_fraction_max 0.983
_diffrn_reflns_limit_h_max 10
_diffrn_reflns_limit_h_min -10
_diffrn_reflns_limit_k_max 11
_diffrn_reflns_limit_k_min -11
_diffrn_reflns_limit_l_max 13
_diffrn_reflns_limit_l_min -14
_diffrn_reflns_number 6652
_diffrn_reflns_point_group_measured_fraction_full 0.995
_diffrn_reflns_point_group_measured_fraction_max 0.983
_diffrn_reflns_theta_full 25.000
_diffrn_reflns_theta_max 26.828
_diffrn_reflns_theta_min 1.989
_diffrn_source 'sealed X-ray tube, 12 x 0.4 mm long-fine focus'
_exptl_absorpt_coefficient_mu 0.121
_exptl_absorpt_correction_type none
_exptl_crystal_colour colourless
_exptl_crystal_density_diffrn 1.468
_exptl_crystal_density_method 'not measured'
_exptl_crystal_description block
_exptl_crystal_F_000 348
_exptl_crystal_recrystallization_method 'Re-crystallisation from solvent'
_exptl_crystal_size_max 0.240
_exptl_crystal_size_mid 0.180
_exptl_crystal_size_min 0.070
_refine_diff_density_max 0.157
_refine_diff_density_min -0.157
_refine_diff_density_rms 0.041
_refine_ls_extinction_method none
_refine_ls_goodness_of_fit_ref 0.762
_refine_ls_hydrogen_treatment constr
_refine_ls_matrix_type full
_refine_ls_number_parameters 217
_refine_ls_number_reflns 3209
_refine_ls_number_restraints 0
_refine_ls_restrained_S_all 0.762
_refine_ls_R_factor_all 0.0991
_refine_ls_R_factor_gt 0.0401
_refine_ls_shift/su_max 0.000
_refine_ls_shift/su_mean 0.000
_refine_ls_structure_factor_coef Fsqd
_refine_ls_weighting_details 'w=1/[\s^2^(Fo^2^)+(0.0361P)^2^] where P=(Fo^2^+2Fc^2^)/3'
_refine_ls_weighting_scheme calc
_refine_ls_wR_factor_gt 0.0803
_refine_ls_wR_factor_ref 0.0915
_reflns_Friedel_coverage 0.000
_reflns_number_gt 1528
_reflns_number_total 3209
_reflns_threshold_expression 'I > 2\s(I)'
_cod_data_source_file c7dt00308k2.cif
_cod_data_source_block lhf172
_cod_depositor_comments 'Adding full bibliography for 7041994--7042002.cif.'
_cod_database_code 7041995
_audit_contact_author 'Joerg Sundermeyer'
_shelx_shelxl_version_number 2014/7
_shelx_space_group_comment
; 
The symmetry employed for this shelxl refinement is uniquely defined 
by the following loop, which should always be used as a source of 
symmetry information in preference to the above space-group names. 
They are only intended as comments. 
;
_shelx_estimated_absorpt_t_min 0.972
_shelx_estimated_absorpt_t_max 0.992
_solvent_exptl_crystal_recrystallization_method 'THF, diethyl ether'

loop_
_space_group_symop_operation_xyz
'x, y, z'
'-x, -y, -z'

loop_
_atom_site_label
_atom_site_type_symbol
_atom_site_fract_x
_atom_site_fract_y
_atom_site_fract_z
_atom_site_U_iso_or_equiv
_atom_site_adp_type
_atom_site_occupancy
_atom_site_site_symmetry_order
_atom_site_calc_flag
_atom_site_refinement_flags_posn
_atom_site_refinement_flags_adp
C1 C 0.1251(3) 0.8729(3) 0.6291(2) 0.0478(5) Uani 1 1 d . .
C2 C 0.0325(3) 0.7573(2) 0.5027(2) 0.0479(5) Uani 1 1 d . .
C3 C 0.1037(3) 0.7214(3) 1.0853(2) 0.0620(7) Uani 1 1 d . .
H3A H 0.0019 0.6452 1.0791 0.074 Uiso 1 1 calc R U
H3B H 0.0768 0.8265 1.1103 0.074 Uiso 1 1 calc R U
C4 C 0.2575(3) 0.7140(3) 1.1861(2) 0.0615(6) Uani 1 1 d . .
H4A H 0.3257 0.8191 1.2385 0.074 Uiso 1 1 calc R U
H4B H 0.2208 0.6620 1.2456 0.074 Uiso 1 1 calc R U
C5 C 0.3586(3) 0.6189(3) 1.1026(2) 0.0593(6) Uani 1 1 d . .
H5A H 0.4819 0.6437 1.1476 0.071 Uiso 1 1 calc R U
H5B H 0.3143 0.5061 1.0786 0.071 Uiso 1 1 calc R U
C6 C 0.3280(3) 0.6707(3) 0.9856(2) 0.0662(7) Uani 1 1 d . .
H6A H 0.4044 0.7716 1.0034 0.079 Uiso 1 1 calc R U
H6B H 0.3481 0.5930 0.9093 0.079 Uiso 1 1 calc R U
C7 C -0.3499(3) 0.6029(3) 0.6565(2) 0.0566(6) Uani 1 1 d . .
H7A H -0.3927 0.4919 0.6421 0.068 Uiso 1 1 calc R U
H7B H -0.3138 0.6117 0.5783 0.068 Uiso 1 1 calc R U
C8 C -0.4877(3) 0.6956(3) 0.6823(2) 0.0660(7) Uani 1 1 d . .
H8A H -0.5502 0.7092 0.6013 0.079 Uiso 1 1 calc R U
H8B H -0.5705 0.6444 0.7188 0.079 Uiso 1 1 calc R U
C9 C -0.3886(3) 0.8487(3) 0.7799(2) 0.0677(7) Uani 1 1 d . .
H9A H -0.4610 0.9019 0.8334 0.081 Uiso 1 1 calc R U
H9B H -0.3414 0.9178 0.7362 0.081 Uiso 1 1 calc R U
C10 C -0.2470(3) 0.8011(3) 0.8622(2) 0.0642(7) Uani 1 1 d . .
H10A H -0.1450 0.8865 0.9019 0.077 Uiso 1 1 calc R U
H10B H -0.2862 0.7723 0.9326 0.077 Uiso 1 1 calc R U
Li1 Li 0.0292(5) 0.6601(4) 0.7886(4) 0.0535(9) Uani 1 1 d . .
B1 B 0.2333(4) 1.1110(3) 0.5556(3) 0.0527(7) Uani 1 1 d . .
N1 N 0.2072(2) 1.0177(2) 0.65079(17) 0.0481(5) Uani 1 1 d . .
N2 N 0.2714(2) 1.0827(2) 0.78204(19) 0.0547(5) Uani 1 1 d . .
N3 N 0.2286(2) 0.9793(2) 0.83501(18) 0.0546(5) Uani 1 1 d . .
N4 N 0.1367(2) 0.8452(2) 0.74103(18) 0.0511(5) Uani 1 1 d . .
N5 N 0.0815(2) 0.6270(2) 0.44871(18) 0.0504(5) Uani 1 1 d . .
N6 N -0.0416(2) 0.5522(2) 0.33684(18) 0.0521(5) Uani 1 1 d . .
N7 N -0.1612(2) 0.6322(2) 0.32231(18) 0.0523(5) Uani 1 1 d . .
N8 N -0.1175(2) 0.76274(19) 0.42704(17) 0.0476(5) Uani 1 1 d . .
F1 F 0.17387(15) 1.00946(13) 0.43071(12) 0.0530(3) Uani 1 1 d . .
F2 F 0.39973(16) 1.18490(14) 0.58701(12) 0.0585(4) Uani 1 1 d . .
O1 O 0.1497(2) 0.68553(19) 0.96215(15) 0.0603(4) Uani 1 1 d . .
O2 O -0.20837(19) 0.66835(17) 0.77134(15) 0.0582(4) Uani 1 1 d . .

loop_
_atom_site_aniso_label
_atom_site_aniso_U_11
_atom_site_aniso_U_22
_atom_site_aniso_U_33
_atom_site_aniso_U_23
_atom_site_aniso_U_13
_atom_site_aniso_U_12
C1 0.0486(13) 0.0439(13) 0.0507(14) 0.0129(11) 0.0129(12) 0.0143(11)
C2 0.0545(14) 0.0413(12) 0.0481(14) 0.0126(11) 0.0167(12) 0.0095(11)
C3 0.0632(16) 0.0619(16) 0.0560(16) 0.0121(12) 0.0161(13) 0.0115(13)
C4 0.0653(16) 0.0635(16) 0.0566(16) 0.0197(12) 0.0160(13) 0.0163(13)
C5 0.0581(15) 0.0539(15) 0.0590(16) 0.0141(12) 0.0078(13) 0.0088(12)
C6 0.0548(15) 0.0767(18) 0.0601(16) 0.0136(13) 0.0133(13) 0.0118(13)
C7 0.0565(15) 0.0522(14) 0.0554(15) 0.0122(11) 0.0113(12) 0.0096(12)
C8 0.0619(16) 0.0736(18) 0.0659(17) 0.0207(14) 0.0218(14) 0.0223(14)
C9 0.0749(18) 0.0583(16) 0.0729(18) 0.0169(14) 0.0275(15) 0.0219(14)
C10 0.0634(16) 0.0521(15) 0.0677(17) 0.0050(13) 0.0175(14) 0.0127(12)
Li1 0.054(2) 0.048(2) 0.056(2) 0.0145(18) 0.0137(19) 0.0100(18)
B1 0.0551(17) 0.0420(15) 0.0583(18) 0.0106(13) 0.0184(14) 0.0082(13)
N1 0.0506(11) 0.0424(11) 0.0472(12) 0.0106(9) 0.0104(9) 0.0078(9)
N2 0.0566(12) 0.0482(11) 0.0568(13) 0.0138(10) 0.0133(10) 0.0118(9)
N3 0.0603(12) 0.0438(11) 0.0559(12) 0.0118(10) 0.0128(10) 0.0112(10)
N4 0.0551(12) 0.0429(11) 0.0512(12) 0.0100(9) 0.0124(10) 0.0110(9)
N5 0.0527(11) 0.0438(11) 0.0497(11) 0.0104(9) 0.0116(10) 0.0066(9)
N6 0.0563(12) 0.0463(11) 0.0534(12) 0.0151(9) 0.0152(10) 0.0109(10)
N7 0.0570(12) 0.0432(11) 0.0557(12) 0.0143(9) 0.0163(10) 0.0077(10)
N8 0.0515(11) 0.0369(10) 0.0496(11) 0.0095(9) 0.0114(9) 0.0056(9)
F1 0.0558(8) 0.0478(7) 0.0549(8) 0.0132(6) 0.0172(6) 0.0127(6)
F2 0.0505(8) 0.0534(8) 0.0702(9) 0.0201(7) 0.0152(7) 0.0071(6)
O1 0.0568(10) 0.0690(11) 0.0546(10) 0.0198(8) 0.0130(8) 0.0137(8)
O2 0.0556(10) 0.0511(9) 0.0613(10) 0.0078(8) 0.0139(8) 0.0147(8)

loop_
_atom_type_symbol
_atom_type_description
_atom_type_scat_dispersion_real
_atom_type_scat_dispersion_imag
_atom_type_scat_source
C C 0.0033 0.0016 'International Tables Vol C Tables 4.2.6.8 and 6.1.1.4'
Li Li -0.0003 0.0001 'International Tables Vol C Tables 4.2.6.8 and 6.1.1.4'
B B 0.0013 0.0007 'International Tables Vol C Tables 4.2.6.8 and 6.1.1.4'
N N 0.0061 0.0033 'International Tables Vol C Tables 4.2.6.8 and 6.1.1.4'
F F 0.0171 0.0103 'International Tables Vol C Tables 4.2.6.8 and 6.1.1.4'
O O 0.0106 0.0060 'International Tables Vol C Tables 4.2.6.8 and 6.1.1.4'
H H 0.0000 0.0000 'International Tables Vol C Tables 4.2.6.8 and 6.1.1.4'

loop_
_geom_angle_atom_site_label_1
_geom_angle_atom_site_label_2
_geom_angle_atom_site_label_3
_geom_angle
_geom_angle_site_symmetry_1
_geom_angle_site_symmetry_3
N4 C1 N1 110.27(19) . .
N4 C1 C2 122.7(2) . .
N1 C1 C2 127.0(2) . .
N5 C2 N8 109.82(18) . .
N5 C2 C1 124.1(2) . .
N8 C2 C1 126.04(19) . .
O1 C3 C4 106.83(19) . .
O1 C3 H3A 110.4 . .
C4 C3 H3A 110.4 . .
O1 C3 H3B 110.4 . .
C4 C3 H3B 110.4 . .
H3A C3 H3B 108.6 . .
C5 C4 C3 103.07(19) . .
C5 C4 H4A 111.1 . .
C3 C4 H4A 111.1 . .
C5 C4 H4B 111.1 . .
C3 C4 H4B 111.1 . .
H4A C4 H4B 109.1 . .
C6 C5 C4 101.63(19) . .
C6 C5 H5A 111.4 . .
C4 C5 H5A 111.4 . .
C6 C5 H5B 111.4 . .
C4 C5 H5B 111.4 . .
H5A C5 H5B 109.3 . .
O1 C6 C5 104.9(2) . .
O1 C6 H6A 110.8 . .
C5 C6 H6A 110.8 . .
O1 C6 H6B 110.8 . .
C5 C6 H6B 110.8 . .
H6A C6 H6B 108.8 . .
O2 C7 C8 106.14(18) . .
O2 C7 H7A 110.5 . .
C8 C7 H7A 110.5 . .
O2 C7 H7B 110.5 . .
C8 C7 H7B 110.5 . .
H7A C7 H7B 108.7 . .
C9 C8 C7 103.3(2) . .
C9 C8 H8A 111.1 . .
C7 C8 H8A 111.1 . .
C9 C8 H8B 111.1 . .
C7 C8 H8B 111.1 . .
H8A C8 H8B 109.1 . .
C8 C9 C10 102.6(2) . .
C8 C9 H9A 111.2 . .
C10 C9 H9A 111.2 . .
C8 C9 H9B 111.2 . .
C10 C9 H9B 111.2 . .
H9A C9 H9B 109.2 . .
O2 C10 C9 104.60(19) . .
O2 C10 H10A 110.8 . .
C9 C10 H10A 110.8 . .
O2 C10 H10B 110.8 . .
C9 C10 H10B 110.8 . .
H10A C10 H10B 108.9 . .
O1 Li1 O2 113.3(2) . .
O1 Li1 N6 109.90(18) . 2_566
O2 Li1 N6 107.36(19) . 2_566
O1 Li1 N4 107.25(19) . .
O2 Li1 N4 106.15(18) . .
N6 Li1 N4 112.89(18) 2_566 .
F2 B1 F1 114.9(2) . .
F2 B1 N1 109.9(2) . .
F1 B1 N1 107.57(19) . .
F2 B1 N8 108.59(19) . 2_576
F1 B1 N8 107.5(2) . 2_576
N1 B1 N8 108.20(18) . 2_576
C1 N1 N2 106.46(17) . .
C1 N1 B1 131.95(19) . .
N2 N1 B1 121.59(18) . .
N3 N2 N1 107.80(17) . .
N2 N3 N4 110.17(18) . .
C1 N4 N3 105.31(18) . .
C1 N4 Li1 133.02(19) . .
N3 N4 Li1 121.38(18) . .
C2 N5 N6 105.02(17) . .
N7 N6 N5 111.23(17) . .
N7 N6 Li1 127.09(18) . 2_566
N5 N6 Li1 121.68(17) . 2_566
N6 N7 N8 106.87(18) . .
N7 N8 C2 107.06(16) . .
N7 N8 B1 121.55(19) . 2_576
C2 N8 B1 131.39(17) . 2_576
C3 O1 C6 108.00(17) . .
C3 O1 Li1 133.61(17) . .
C6 O1 Li1 118.38(17) . .
C7 O2 C10 109.64(16) . .
C7 O2 Li1 129.01(17) . .
C10 O2 Li1 116.49(18) . .

loop_
_geom_bond_atom_site_label_1
_geom_bond_atom_site_label_2
_geom_bond_distance
_geom_bond_site_symmetry_2
C1 N4 1.326(3) .
C1 N1 1.340(3) .
C1 C2 1.465(3) .
C2 N5 1.322(2) .
C2 N8 1.352(3) .
C3 O1 1.442(3) .
C3 C4 1.526(3) .
C3 H3A 0.9900 .
C3 H3B 0.9900 .
C4 C5 1.520(3) .
C4 H4A 0.9900 .
C4 H4B 0.9900 .
C5 C6 1.496(3) .
C5 H5A 0.9900 .
C5 H5B 0.9900 .
C6 O1 1.453(3) .
C6 H6A 0.9900 .
C6 H6B 0.9900 .
C7 O2 1.445(3) .
C7 C8 1.516(3) .
C7 H7A 0.9900 .
C7 H7B 0.9900 .
C8 C9 1.502(3) .
C8 H8A 0.9900 .
C8 H8B 0.9900 .
C9 C10 1.517(3) .
C9 H9A 0.9900 .
C9 H9B 0.9900 .
C10 O2 1.449(2) .
C10 H10A 0.9900 .
C10 H10B 0.9900 .
Li1 O1 1.906(4) .
Li1 O2 1.918(4) .
Li1 N6 2.063(4) 2_566
Li1 N4 2.068(4) .
B1 F2 1.360(3) .
B1 F1 1.367(3) .
B1 N1 1.574(3) .
B1 N8 1.581(3) 2_576
N1 N2 1.358(2) .
N2 N3 1.303(2) .
N3 N4 1.361(2) .
N5 N6 1.353(2) .
N6 N7 1.307(2) .
N6 Li1 2.063(4) 2_566
N7 N8 1.346(2) .
N8 B1 1.581(3) 2_576

loop_
_geom_torsion_atom_site_label_1
_geom_torsion_atom_site_label_2
_geom_torsion_atom_site_label_3
_geom_torsion_atom_site_label_4
_geom_torsion
_geom_torsion_site_symmetry_1
_geom_torsion_site_symmetry_4
N4 C1 C2 N5 -67.4(3) . .
N1 C1 C2 N5 113.1(3) . .
N4 C1 C2 N8 109.3(3) . .
N1 C1 C2 N8 -70.2(3) . .
O1 C3 C4 C5 -19.2(3) . .
C3 C4 C5 C6 35.1(2) . .
C4 C5 C6 O1 -39.1(2) . .
O2 C7 C8 C9 24.9(2) . .
C7 C8 C9 C10 -35.9(3) . .
C8 C9 C10 O2 34.3(2) . .
N4 C1 N1 N2 -0.4(2) . .
C2 C1 N1 N2 179.1(2) . .
N4 C1 N1 B1 -179.6(2) . .
C2 C1 N1 B1 -0.1(4) . .
F2 B1 N1 C1 -134.2(2) . .
F1 B1 N1 C1 -8.5(3) . .
N8 B1 N1 C1 107.3(2) 2_576 .
F2 B1 N1 N2 46.7(3) . .
F1 B1 N1 N2 172.50(17) . .
N8 B1 N1 N2 -71.7(2) 2_576 .
C1 N1 N2 N3 0.2(2) . .
B1 N1 N2 N3 179.43(18) . .
N1 N2 N3 N4 0.1(2) . .
N1 C1 N4 N3 0.5(2) . .
C2 C1 N4 N3 -179.02(19) . .
N1 C1 N4 Li1 174.11(19) . .
C2 C1 N4 Li1 -5.4(3) . .
N2 N3 N4 C1 -0.4(2) . .
N2 N3 N4 Li1 -174.91(17) . .
N8 C2 N5 N6 0.5(2) . .
C1 C2 N5 N6 177.7(2) . .
C2 N5 N6 N7 -0.1(2) . .
C2 N5 N6 Li1 179.62(19) . 2_566
N5 N6 N7 N8 -0.4(2) . .
Li1 N6 N7 N8 179.97(19) 2_566 .
N6 N7 N8 C2 0.6(2) . .
N6 N7 N8 B1 -179.60(18) . 2_576
N5 C2 N8 N7 -0.7(2) . .
C1 C2 N8 N7 -177.8(2) . .
N5 C2 N8 B1 179.6(2) . 2_576
C1 C2 N8 B1 2.4(4) . 2_576
C4 C3 O1 C6 -5.1(3) . .
C4 C3 O1 Li1 176.3(2) . .
C5 C6 O1 C3 28.0(3) . .
C5 C6 O1 Li1 -153.08(19) . .
C8 C7 O2 C10 -3.4(2) . .
C8 C7 O2 Li1 -157.4(2) . .
C9 C10 O2 C7 -19.4(2) . .
C9 C10 O2 Li1 138.2(2) . .
